data_4084699
loop_
_publ_author_name
'Baquero, Edwin A.'
'Flores, Juan C.'
'Perles, Josefina'
'G\'omez-Sal, Pilar'
'de Jes\'us, Ernesto'

_publ_section_title
;
 Water-Soluble Mono- and Dimethyl N-Heterocyclic Carbene Platinum(II)
 Complexes: Synthesis and Reactivity
;
_journal_issue 19
_journal_name_full Organometallics
_journal_page_first 5470
_journal_paper_doi 10.1021/om500753v
_journal_volume 33
_journal_year 2014
_chemical_compound_source 'synthesis as described'
_chemical_formula_moiety 'C25 H38 K2 N8 Na4 O18 Pt2 S5'
_chemical_formula_sum 'C25 H37 K2 N8 Na4 O18 Pt2 S5'
_chemical_formula_weight 1458.27
_chemical_name_systematic
;
 ?
;
_space_group_IT_number 14
_symmetry_cell_setting monoclinic
_symmetry_Int_Tables_number 14
_symmetry_space_group_name_Hall '-P 2ybc'
_symmetry_space_group_name_H-M 'P 1 21/c 1'
_atom_sites_solution_hydrogens geom
_atom_sites_solution_primary direct
_atom_sites_solution_secondary difmap
_audit_conform_dict_location ftp://ftp.iucr.org/pub/cif_core.dic
_audit_conform_dict_name cif_core.dic
_audit_conform_dict_version 2.4
_audit_creation_date 2014-06-16T18:48:06-00:00
_audit_creation_method 'WinGX routine CIF_UPDATE'
_cell_angle_alpha 90
_cell_angle_beta 96.595(17)
_cell_angle_gamma 90
_cell_formula_units_Z 4
_cell_length_a 17.146(3)
_cell_length_b 34.756(7)
_cell_length_c 10.6370(14)
_cell_measurement_reflns_used 243
_cell_measurement_temperature 200(2)
_cell_measurement_theta_max 17.34
_cell_measurement_theta_min 3.43
_cell_measurement_wavelength 0.71073
_cell_volume 6296.9(19)
_computing_cell_refinement 'Dirax/lsq (Duisenberg & Schreurs, 1989-2000)'
_computing_data_collection 'Collect (Bruker AXS BV, 1997-2004)'
_computing_data_reduction 'EvalCCD (Duisenberg & Schreurs 1990-2000)'
_computing_molecular_graphics 'Ortep-3 for Windows (Farrugia, 1997)'
_computing_publication_material 'WinGX publication routines (Farrugia, 1999)'
_computing_structure_refinement 'SHELXL-97 (Sheldrick, 2008)'
_computing_structure_solution 'SIR2002 (Giacovazzo et al, 2003)'
_diffrn_ambient_temperature 200(2)
_diffrn_detector 'CCD plate'
_diffrn_detector_area_resol_mean 9
_diffrn_measured_fraction_theta_full 0.997
_diffrn_measured_fraction_theta_max 0.997
_diffrn_measurement_device '95mm CCD camera on \k-goniostat'
_diffrn_measurement_device_type KappaCCD
_diffrn_measurement_method 'CCD rotation images, thick slices'
_diffrn_orient_matrix_type X=UH
_diffrn_orient_matrix_UB_11 0.01
_diffrn_orient_matrix_UB_12 0
_diffrn_orient_matrix_UB_13 0
_diffrn_orient_matrix_UB_21 0
_diffrn_orient_matrix_UB_22 0.01
_diffrn_orient_matrix_UB_23 0
_diffrn_orient_matrix_UB_31 0
_diffrn_orient_matrix_UB_32 0
_diffrn_orient_matrix_UB_33 0.01
_diffrn_radiation_monochromator graphite
_diffrn_radiation_probe x-ray
_diffrn_radiation_type MoK\a
_diffrn_radiation_wavelength 0.71073
_diffrn_reflns_av_R_equivalents 0.0935
_diffrn_reflns_av_unetI/netI 0.1382
_diffrn_reflns_limit_h_max 20
_diffrn_reflns_limit_h_min -20
_diffrn_reflns_limit_k_max 41
_diffrn_reflns_limit_k_min -41
_diffrn_reflns_limit_l_max 12
_diffrn_reflns_limit_l_min -12
_diffrn_reflns_number 11374
_diffrn_reflns_reduction_process
;
 Scaled and merged with Sortav
 R.H. Blessing, (1987) Cryst. Rev. 1, 3-58
 R.H. Blessing, (1989) J. Appl. Cryst. 22, 396-397
;
_diffrn_reflns_theta_full 25.24
_diffrn_reflns_theta_max 25.24
_diffrn_reflns_theta_min 3.04
_diffrn_source 'Enraf Nonius FR590'
_exptl_absorpt_coefficient_mu 4.82
_exptl_absorpt_correction_T_max 0.211
_exptl_absorpt_correction_T_min 0.141
_exptl_absorpt_correction_type multi-scan
_exptl_absorpt_process_details
;
 R.H. Blessing, Acta Cryst. (1995), A51, 33-38
;
_exptl_crystal_colour orange
_exptl_crystal_density_diffrn 1.538
_exptl_crystal_density_method 'not measured'
_exptl_crystal_description prism
_exptl_crystal_F_000 2820
_exptl_crystal_size_max 0.32
_exptl_crystal_size_mid 0.31
_exptl_crystal_size_min 0.2
_refine_diff_density_max 2.071
_refine_diff_density_min -1.662
_refine_diff_density_rms 0.217
_refine_ls_extinction_method none
_refine_ls_goodness_of_fit_ref 0.997
_refine_ls_hydrogen_treatment constr
_refine_ls_matrix_type full
_refine_ls_number_parameters 583
_refine_ls_number_reflns 11374
_refine_ls_number_restraints 16
_refine_ls_restrained_S_all 0.998
_refine_ls_R_factor_all 0.139
_refine_ls_R_factor_gt 0.0803
_refine_ls_shift/su_max 0.026
_refine_ls_shift/su_mean 0.001
_refine_ls_structure_factor_coef Fsqd
_refine_ls_weighting_details 'calc w=1/[\s^2^(Fo^2^)+(0.1307P)^2^+0.0000P] where P=(Fo^2^+2Fc^2^)/3'
_refine_ls_weighting_scheme calc
_refine_ls_wR_factor_gt 0.2177
_refine_ls_wR_factor_ref 0.2375
_reflns_number_gt 6156
_reflns_number_total 11374
_reflns_threshold_expression >2\s(I)
_cod_data_source_file om500753v_si_002.cif
_cod_data_source_block 9a
_cod_database_code 4084699

loop_
_symmetry_equiv_pos_as_xyz
'x, y, z'
'-x, y+1/2, -z+1/2'
'-x, -y, -z'
'x, -y-1/2, z-1/2'

loop_
_atom_site_label
_atom_site_type_symbol
_atom_site_fract_x
_atom_site_fract_y
_atom_site_fract_z
_atom_site_U_iso_or_equiv
_atom_site_adp_type
_atom_site_occupancy
_atom_site_symmetry_multiplicity
_atom_site_calc_flag
_atom_site_refinement_flags
Pt1 Pt 0.16321(4) 0.669502(17) 0.49667(5) 0.0449(2) Uani 1 1 d .
Pt2 Pt -0.57300(4) 0.90948(2) -0.14208(6) 0.0552(2) Uani 1 1 d .
S1 S -0.9077(2) 0.96528(11) 0.0781(3) 0.0400(9) Uani 1 1 d .
S2 S -0.2175(3) 0.89753(16) 0.1169(4) 0.0643(13) Uani 1 1 d .
S4 S 0.0185(2) 0.56859(12) 0.0351(3) 0.0469(10) Uani 1 1 d .
K1 K -0.9267(2) 1.07070(9) 0.1189(3) 0.0447(8) Uani 1 1 d .
K2 K -0.9481(2) 1.01478(10) -0.2685(3) 0.0502(9) Uani 1 1 d .
Na1 Na -1.0113(2) 0.87441(10) 0.2086(3) 0.0111(9) Uani 1 1 d .
Na2 Na -0.1656(3) 0.68077(13) 0.4060(4) 0.0334(12) Uani 1 1 d .
Na3 Na -0.8395(2) 1.01396(13) 0.4094(4) 0.0237(10) Uani 1 1 d .
Na4 Na -0.1454(6) 0.6390(3) -0.0360(8) 0.110(3) Uani 1 1 d .
O11 O -0.8987(6) 0.9953(3) 0.1708(10) 0.053(3) Uani 1 1 d .
O12 O -0.9726(6) 0.9390(3) 0.1006(9) 0.048(3) Uani 1 1 d .
O13 O -0.9145(7) 0.9781(4) -0.0484(10) 0.078(4) Uani 1 1 d .
O21 O -0.2196(7) 0.8968(3) 0.2498(11) 0.071(3) Uani 1 1 d .
O22 O -0.1414(8) 0.9060(6) 0.0886(17) 0.142(8) Uani 1 1 d .
O23 O -0.2486(10) 0.8639(5) 0.0630(14) 0.114(6) Uani 1 1 d .
O41 O -0.0258(6) 0.5628(3) 0.1389(9) 0.059(3) Uani 1 1 d .
O42 O -0.0284(7) 0.5849(3) -0.0771(9) 0.065(3) Uani 1 1 d .
O43 O 0.0613(7) 0.5353(3) 0.0047(11) 0.066(3) Uani 1 1 d .
O62 O -0.8057(7) 1.0250(3) 0.6576(11) 0.069(3) Uani 1 1 d .
O64 O -0.7071(9) 0.8928(5) -0.6017(14) 0.113(5) Uani 1 1 d .
O65 O -0.7144(13) 0.9650(5) -0.5457(15) 0.052(6) Uani 0.5 1 d P
O66 O -0.051(2) 0.6706(7) 0.133(3) 0.117(12) Uani 0.5 1 d P
C1 C -0.5574(9) 0.9360(5) 0.0251(14) 0.057(5) Uani 1 1 d .
C2 C -0.5075(9) 0.9718(6) 0.1881(16) 0.071(6) Uani 1 1 d .
H2 H -0.4723 0.986 0.2426 0.085 Uiso 1 1 calc R
C3 C -0.5805(11) 0.9632(7) 0.2092(18) 0.089(7) Uani 1 1 d .
H3 H -0.6067 0.9704 0.2774 0.107 Uiso 1 1 calc R
C4 C -0.6854(10) 0.9247(5) 0.1004(17) 0.065(5) Uani 1 1 d .
H4A H -0.6912 0.9107 0.1776 0.079 Uiso 1 1 calc R
H4B H -0.6918 0.9067 0.0304 0.079 Uiso 1 1 calc R
C5 C -0.7478(9) 0.9556(5) 0.0806(17) 0.060(5) Uani 1 1 d .
H5A H -0.7504 0.9664 -0.0039 0.072 Uiso 1 1 calc R
H5B H -0.7376 0.9762 0.142 0.072 Uiso 1 1 calc R
C6 C -0.8263(9) 0.9336(5) 0.0999(16) 0.056(4) Uani 1 1 d .
H6A H -0.8221 0.9228 0.1845 0.067 Uiso 1 1 calc R
H6B H -0.8341 0.9125 0.0397 0.067 Uiso 1 1 calc R
C7 C -0.4148(11) 0.9568(5) 0.0250(16) 0.068(5) Uani 1 1 d .
H7A H -0.4224 0.948 -0.062 0.082 Uiso 1 1 calc R
H7B H -0.3937 0.9827 0.0257 0.082 Uiso 1 1 calc R
C8 C -0.3577(9) 0.9310(5) 0.1008(18) 0.070(6) Uani 1 1 d .
H8A H -0.3537 0.9381 0.1895 0.084 Uiso 1 1 calc R
H8B H -0.3755 0.9045 0.0925 0.084 Uiso 1 1 calc R
C9 C -0.2802(8) 0.9347(5) 0.0542(13) 0.050(4) Uani 1 1 d .
H9A H -0.2574 0.9595 0.0792 0.06 Uiso 1 1 calc R
H9B H -0.2863 0.9334 -0.0375 0.06 Uiso 1 1 calc R
C10 C -0.4989(10) 0.8664(6) -0.072(2) 0.085(6) Uani 1 1 d .
H10A H -0.5223 0.8419 -0.0942 0.127 Uiso 1 1 calc R
H10B H -0.4897 0.8685 0.0187 0.127 Uiso 1 1 calc R
H10C H -0.4499 0.8686 -0.1068 0.127 Uiso 1 1 calc R
C11 C -0.5883(10) 0.8800(6) -0.3035(16) 0.066(5) Uani 1 1 d .
C12 C -0.6422(10) 0.9499(7) -0.2160(16) 0.067(5) Uani 1 1 d .
C21 C 0.1737(9) 0.6858(5) 0.3146(14) 0.050(4) Uani 1 1 d .
C22 C 0.1970(14) 0.6837(7) 0.1115(17) 0.088(7) Uani 1 1 d .
H22 H 0.2077 0.6749 0.0326 0.106 Uiso 1 1 calc R
C23 C 0.1829(16) 0.7184(7) 0.1387(17) 0.108(9) Uani 1 1 d .
H23 H 0.1811 0.7397 0.0854 0.13 Uiso 1 1 calc R
C24 C 0.1520(15) 0.7529(6) 0.3283(19) 0.120(9) Uani 1 1 d DU
H24A H 0.1749 0.7515 0.4159 0.144 Uiso 1 1 calc R
H24B H 0.1771 0.7741 0.2893 0.144 Uiso 1 1 calc R
C25 C 0.0726(15) 0.7614(8) 0.326(2) 0.119(8) Uani 1 1 d DU
H25A H 0.0698 0.7883 0.3495 0.143 Uiso 1 1 calc R
H25B H 0.0542 0.7469 0.395 0.143 Uiso 1 1 calc R
C27 C 0.2075(8) 0.6190(5) 0.2303(15) 0.052(4) Uani 1 1 d .
H27A H 0.2435 0.6112 0.1711 0.063 Uiso 1 1 calc R
H27B H 0.2326 0.6137 0.315 0.063 Uiso 1 1 calc R
C28 C 0.1381(9) 0.5963(4) 0.2083(12) 0.042(4) Uani 1 1 d .
H28A H 0.1054 0.6011 0.2752 0.05 Uiso 1 1 calc R
H28B H 0.1525 0.5693 0.2118 0.05 Uiso 1 1 calc R
C29 C 0.0898(9) 0.6047(5) 0.0785(14) 0.051(4) Uani 1 1 d .
H29A H 0.1252 0.6065 0.0138 0.061 Uiso 1 1 calc R
H29B H 0.0637 0.6294 0.0826 0.061 Uiso 1 1 calc R
C30 C 0.2775(9) 0.6833(5) 0.5382(18) 0.066(5) Uani 1 1 d .
H30A H 0.3006 0.6873 0.4612 0.099 Uiso 1 1 calc R
H30B H 0.3043 0.6627 0.5852 0.099 Uiso 1 1 calc R
H30C H 0.2819 0.7064 0.5879 0.099 Uiso 1 1 calc R
C31 C 0.1613(10) 0.6570(5) 0.6787(16) 0.058(5) Uani 1 1 d .
C32 C 0.0538(11) 0.6562(4) 0.4501(14) 0.044(4) Uani 1 1 d .
N1 N -0.4921(7) 0.9572(4) 0.0781(11) 0.056(4) Uani 1 1 d .
N2 N -0.6071(7) 0.9419(4) 0.1092(12) 0.051(3) Uani 1 1 d .
N3 N -0.6784(11) 0.9752(5) -0.2549(15) 0.087(5) Uani 1 1 d .
N4 N -0.5934(13) 0.8678(7) -0.401(2) 0.128(8) Uani 1 1 d .
N5 N 0.1941(8) 0.6609(4) 0.2176(11) 0.052(4) Uani 1 1 d .
N6 N 0.1706(10) 0.7176(4) 0.2655(12) 0.069(5) Uani 1 1 d D
N7 N 0.1564(9) 0.6502(4) 0.7801(12) 0.064(4) Uani 1 1 d .
N8 N -0.0117(12) 0.6461(4) 0.4266(14) 0.077(5) Uani 1 1 d .
O72 O -0.2478(9) 0.5876(5) 0.0482(12) 0.111(6) Uani 1 1 d .
S3 S -0.0818(6) 0.7726(3) 0.2211(10) 0.171(5) Uani 1 1 d D
O32 O -0.1076(12) 0.7657(8) 0.086(2) 0.178(9) Uani 1 1 d .
O31 O -0.0845(12) 0.8102(6) 0.265(2) 0.163(9) Uani 1 1 d .
C26 C 0.0156(13) 0.7560(10) 0.220(3) 0.187(13) Uani 1 1 d DU
H26A H 0.0128 0.7286 0.2024 0.225 Uiso 1 1 calc R
H26B H 0.0361 0.768 0.1478 0.225 Uiso 1 1 calc R
S5 S -0.2486(3) 0.5944(2) 0.1790(5) 0.0864(17) Uani 1 1 d .
O71 O -0.2250(9) 0.5619(5) 0.2529(15) 0.120(6) Uani 1 1 d .
O73 O -0.2107(13) 0.6288(6) 0.2170(17) 0.171(10) Uani 1 1 d .
O34B O -0.0956(19) 0.7379(8) 0.278(3) 0.131(13) Uiso 0.68(4) 1 d P
O34C O -0.166(2) 0.7509(11) 0.264(3) 0.069(17) Uiso 0.32(4) 1 d P
C91 C -0.328(2) 0.6032(11) 0.201(4) 0.199(16) Uiso 1 1 d .
H91A H -0.3611 0.5815 0.1777 0.298 Uiso 1 1 calc R
H91B H -0.3462 0.6251 0.1521 0.298 Uiso 1 1 calc R
H91C H -0.3292 0.6087 0.2897 0.298 Uiso 1 1 calc R

loop_
_atom_site_aniso_label
_atom_site_aniso_U_11
_atom_site_aniso_U_22
_atom_site_aniso_U_33
_atom_site_aniso_U_23
_atom_site_aniso_U_13
_atom_site_aniso_U_12
Pt1 0.0609(4) 0.0399(4) 0.0326(3) 0.0006(3) -0.0003(3) -0.0016(3)
Pt2 0.0378(4) 0.0836(5) 0.0442(4) -0.0012(3) 0.0040(3) -0.0011(4)
S1 0.039(2) 0.050(2) 0.0323(19) 0.0022(17) 0.0084(16) 0.0098(18)
S2 0.044(3) 0.105(4) 0.046(3) 0.010(3) 0.014(2) 0.013(3)
S4 0.052(2) 0.059(3) 0.030(2) -0.0072(18) 0.0039(18) -0.016(2)
K1 0.048(2) 0.046(2) 0.0397(18) 0.0044(15) 0.0056(15) 0.0019(16)
K2 0.051(2) 0.061(2) 0.0413(18) 0.0109(16) 0.0171(16) 0.0125(18)
Na1 0.021(2) 0.008(2) 0.0030(18) -0.0005(15) -0.0025(16) 0.0007(17)
Na2 0.046(3) 0.025(3) 0.028(3) 0.009(2) -0.001(2) -0.008(2)
Na3 0.021(2) 0.039(3) 0.011(2) 0.0053(19) -0.0016(18) -0.004(2)
Na4 0.132(8) 0.119(7) 0.086(6) 0.001(5) 0.038(6) -0.005(6)
O11 0.047(6) 0.048(6) 0.060(7) -0.021(5) -0.007(5) -0.002(5)
O12 0.058(7) 0.038(6) 0.048(6) 0.001(5) 0.008(5) -0.010(5)
O13 0.064(8) 0.128(11) 0.046(7) 0.044(7) 0.020(6) 0.030(8)
O21 0.081(9) 0.070(8) 0.063(8) 0.020(6) 0.009(7) 0.005(7)
O22 0.052(9) 0.228(19) 0.156(15) 0.138(14) 0.055(9) 0.037(11)
O23 0.111(12) 0.118(13) 0.106(11) -0.067(10) -0.016(9) 0.064(10)
O41 0.052(7) 0.084(8) 0.040(6) -0.003(5) 0.006(5) -0.021(6)
O42 0.067(8) 0.096(9) 0.029(6) 0.012(6) -0.013(5) -0.005(7)
O43 0.073(8) 0.062(8) 0.064(7) -0.019(6) 0.007(6) 0.002(6)
O62 0.051(7) 0.080(9) 0.073(8) 0.006(6) -0.004(6) -0.020(6)
O64 0.100(12) 0.142(14) 0.089(11) -0.003(10) -0.020(9) -0.031(10)
O65 0.097(17) 0.036(11) 0.018(9) -0.004(8) -0.011(10) 0.042(11)
O66 0.16(3) 0.050(17) 0.14(3) 0.004(17) 0.01(2) 0.033(18)
C1 0.030(9) 0.100(14) 0.039(9) 0.012(9) 0.001(7) -0.007(9)
C2 0.029(9) 0.128(17) 0.054(11) 0.023(11) -0.005(8) -0.014(10)
C3 0.046(12) 0.17(2) 0.055(12) -0.014(13) 0.007(9) 0.019(13)
C4 0.050(11) 0.080(13) 0.064(11) 0.024(9) -0.001(9) 0.039(10)
C5 0.047(10) 0.060(11) 0.075(12) 0.005(9) 0.014(9) -0.005(9)
C6 0.050(10) 0.058(11) 0.062(11) 0.000(8) 0.014(8) 0.004(9)
C7 0.088(15) 0.067(12) 0.052(11) 0.002(9) 0.013(10) -0.024(11)
C8 0.032(9) 0.081(13) 0.089(14) -0.037(11) -0.026(9) 0.004(9)
C9 0.037(9) 0.083(12) 0.030(8) 0.006(8) 0.007(7) 0.002(8)
C10 0.045(11) 0.104(16) 0.103(16) -0.027(13) -0.003(11) -0.006(11)
C11 0.047(11) 0.112(16) 0.041(10) -0.008(10) 0.008(8) 0.010(10)
C12 0.039(10) 0.115(17) 0.048(11) 0.012(11) 0.004(8) 0.009(11)
C21 0.055(10) 0.049(10) 0.043(9) 0.001(8) -0.009(8) -0.023(8)
C22 0.14(2) 0.091(16) 0.045(11) -0.011(11) 0.038(12) -0.064(15)
C23 0.19(3) 0.099(19) 0.038(11) 0.005(11) 0.018(13) -0.077(18)
C24 0.14(2) 0.14(2) 0.070(14) 0.057(14) -0.035(15) -0.035(19)
C25 0.14(2) 0.151(19) 0.078(14) -0.035(14) 0.049(14) -0.039(18)
C27 0.028(8) 0.072(12) 0.058(10) -0.017(9) 0.012(7) -0.019(8)
C28 0.052(9) 0.046(9) 0.027(7) -0.008(6) 0.002(7) 0.013(8)
C29 0.045(9) 0.059(11) 0.049(9) 0.002(8) 0.002(8) -0.003(8)
C30 0.047(10) 0.061(11) 0.087(13) 0.013(10) -0.005(10) 0.007(9)
C31 0.060(11) 0.062(11) 0.044(10) -0.001(8) -0.029(9) -0.013(9)
C32 0.062(11) 0.036(9) 0.036(8) -0.005(7) 0.009(8) -0.017(8)
N1 0.026(7) 0.112(12) 0.031(7) -0.019(7) 0.007(6) 0.012(7)
N2 0.029(7) 0.080(10) 0.043(8) -0.011(7) 0.004(6) 0.010(7)
N3 0.080(13) 0.099(14) 0.072(12) 0.006(10) -0.027(10) -0.011(11)
N4 0.122(19) 0.18(2) 0.088(15) -0.027(15) 0.019(13) 0.011(16)
N5 0.075(10) 0.045(8) 0.035(7) -0.004(6) 0.006(7) -0.017(7)
N6 0.132(15) 0.033(8) 0.038(8) -0.005(6) -0.005(8) -0.019(9)
N7 0.102(13) 0.066(10) 0.027(7) 0.004(7) 0.013(7) -0.003(9)
N8 0.133(16) 0.047(10) 0.053(9) 0.008(7) 0.018(10) -0.003(10)
O72 0.092(11) 0.198(17) 0.045(8) 0.012(9) 0.018(7) -0.027(11)
S3 0.185(10) 0.154(8) 0.158(8) 0.106(7) -0.053(7) -0.062(7)
O32 0.106(16) 0.27(3) 0.16(2) -0.014(18) 0.008(14) 0.014(16)
O31 0.143(18) 0.104(15) 0.25(3) 0.073(16) 0.056(17) 0.006(14)
C26 0.15(3) 0.19(3) 0.20(3) -0.04(2) -0.05(2) 0.07(2)
S5 0.073(4) 0.130(5) 0.057(3) -0.014(3) 0.012(3) 0.002(4)
O71 0.081(11) 0.168(16) 0.105(12) 0.030(11) -0.021(9) 0.062(11)
O73 0.21(2) 0.20(2) 0.124(15) -0.090(14) 0.102(15) -0.120(18)

loop_
_atom_type_symbol
_atom_type_description
_atom_type_scat_dispersion_real
_atom_type_scat_dispersion_imag
_atom_type_scat_source
C C 0.0033 0.0016 'International Tables Vol C Tables 4.2.6.8 and 6.1.1.4'
H H 0 0 'International Tables Vol C Tables 4.2.6.8 and 6.1.1.4'
N N 0.0061 0.0033 'International Tables Vol C Tables 4.2.6.8 and 6.1.1.4'
O O 0.0106 0.006 'International Tables Vol C Tables 4.2.6.8 and 6.1.1.4'
Na Na 0.0362 0.0249 'International Tables Vol C Tables 4.2.6.8 and 6.1.1.4'
S S 0.1246 0.1234 'International Tables Vol C Tables 4.2.6.8 and 6.1.1.4'
K K 0.2009 0.2494 'International Tables Vol C Tables 4.2.6.8 and 6.1.1.4'
Pt Pt -1.7033 8.3905 'International Tables Vol C Tables 4.2.6.8 and 6.1.1.4'

loop_
_exptl_crystal_face_index_h
_exptl_crystal_face_index_k
_exptl_crystal_face_index_l
_exptl_crystal_face_perp_dist
-5 -1 -7 0.11
4 3 5 0.104
-1 6 -5 0.146
0 -2 1 0.122
-6 -1 -9 0.121
3 1 4 0.088
-1 0 -9 0.041
1 0 16 0.101

loop_
_geom_angle_atom_site_label_1
_geom_angle_atom_site_label_2
_geom_angle_atom_site_label_3
_geom_angle
_geom_angle_site_symmetry_1
_geom_angle_site_symmetry_3
C32 Pt1 C31 94.2(6) . .
C32 Pt1 C30 177.9(7) . .
C31 Pt1 C30 87.9(7) . .
C32 Pt1 C21 90.7(6) . .
C31 Pt1 C21 174.6(6) . .
C30 Pt1 C21 87.3(7) . .
C12 Pt2 C11 90.5(8) . .
C12 Pt2 C1 92.3(7) . .
C11 Pt2 C1 176.6(7) . .
C12 Pt2 C10 177.6(8) . .
C11 Pt2 C10 87.3(8) . .
C1 Pt2 C10 89.9(7) . .
O13 S1 O11 114.7(8) . .
O13 S1 O12 111.6(7) . .
O11 S1 O12 111.2(6) . .
O13 S1 C6 107.3(7) . .
O11 S1 C6 110.0(7) . .
O12 S1 C6 101.0(7) . .
O13 S1 K2 120.8(5) . 3_375
O11 S1 K2 58.4(4) . 3_375
O12 S1 K2 54.9(4) . 3_375
C6 S1 K2 131.0(6) . 3_375
O13 S1 K1 64.9(6) . 3_375
O11 S1 K1 132.7(4) . 3_375
O12 S1 K1 46.7(4) . 3_375
C6 S1 K1 114.9(6) . 3_375
K2 S1 K1 80.73(11) 3_375 3_375
O13 S1 K1 78.5(6) . .
O11 S1 K1 37.2(4) . .
O12 S1 K1 120.9(4) . .
C6 S1 K1 132.6(6) . .
K2 S1 K1 69.72(10) 3_375 .
K1 S1 K1 109.97(11) 3_375 .
O23 S2 O22 114.4(12) . .
O23 S2 O21 110.2(10) . .
O22 S2 O21 110.4(10) . .
O23 S2 C9 105.8(8) . .
O22 S2 C9 107.9(8) . .
O21 S2 C9 107.8(7) . .
O41 S4 O43 113.3(7) . .
O41 S4 O42 113.0(7) . .
O43 S4 O42 112.0(7) . .
O41 S4 C29 108.1(7) . .
O43 S4 C29 106.1(8) . .
O42 S4 C29 103.5(7) . .
O41 S4 K2 112.8(5) . 2_444
O43 S4 K2 61.3(5) . 2_444
O42 S4 K2 56.1(5) . 2_444
C29 S4 K2 138.8(5) . 2_444
O41 S4 K2 59.9(5) . 4_676
O43 S4 K2 54.8(5) . 4_676
O42 S4 K2 145.0(5) . 4_676
C29 S4 K2 111.2(5) . 4_676
K2 S4 K2 93.29(12) 2_444 4_676
O11 K1 O22 111.6(5) . 3_475
O11 K1 O12 97.6(3) . 3_375
O22 K1 O12 68.7(4) 3_475 3_375
O11 K1 O41 77.4(3) . 2_455
O22 K1 O41 165.1(6) 3_475 2_455
O12 K1 O41 123.1(3) 3_375 2_455
O11 K1 O71 70.3(4) . 2_455
O22 K1 O71 88.1(5) 3_475 2_455
O12 K1 O71 148.3(4) 3_375 2_455
O41 K1 O71 83.9(4) 2_455 2_455
O11 K1 N8 168.2(5) . 2_455
O22 K1 N8 77.0(5) 3_475 2_455
O12 K1 N8 77.6(4) 3_375 2_455
O41 K1 N8 96.0(4) 2_455 2_455
O71 K1 N8 119.2(5) 2_455 2_455
O11 K1 O13 70.3(3) . 3_375
O22 K1 O13 113.3(5) 3_475 3_375
O12 K1 O13 46.3(3) 3_375 3_375
O41 K1 O13 80.6(3) 2_455 3_375
O71 K1 O13 140.0(4) 2_455 3_375
N8 K1 O13 99.1(5) 2_455 3_375
O11 K1 O73 111.8(4) . 2_455
O22 K1 O73 84.5(5) 3_475 2_455
O12 K1 O73 146.1(3) 3_375 2_455
O41 K1 O73 81.1(4) 2_455 2_455
O71 K1 O73 43.4(5) 2_455 2_455
N8 K1 O73 76.4(5) 2_455 2_455
O13 K1 O73 160.5(3) 3_375 2_455
O11 K1 S1 83.7(2) . 3_375
O22 K1 S1 90.8(4) 3_475 3_375
O12 K1 S1 23.0(2) 3_375 3_375
O41 K1 S1 102.2(3) 2_455 3_375
O71 K1 S1 151.5(4) 2_455 3_375
N8 K1 S1 88.2(4) 2_455 3_375
O13 K1 S1 23.34(18) 3_375 3_375
O73 K1 S1 164.5(3) 2_455 3_375
O11 K1 S5 89.0(2) . 2_455
O22 K1 S5 90.5(4) 3_475 2_455
O12 K1 S5 159.2(2) 3_375 2_455
O41 K1 S5 77.5(3) 2_455 2_455
O71 K1 S5 21.4(4) 2_455 2_455
N8 K1 S5 99.2(4) 2_455 2_455
O13 K1 S5 152.7(2) 3_375 2_455
O73 K1 S5 22.9(3) 2_455 2_455
S1 K1 S5 172.63(16) 3_375 2_455
O11 K1 S1 18.6(2) . .
O22 K1 S1 98.4(5) 3_475 .
O12 K1 S1 80.5(2) 3_375 .
O41 K1 S1 92.9(2) 2_455 .
O71 K1 S1 82.0(4) 2_455 .
N8 K1 S1 157.8(4) 2_455 .
O13 K1 S1 62.4(2) 3_375 .
O73 K1 S1 125.3(3) 2_455 .
S1 K1 S1 70.03(11) 3_375 .
S5 K1 S1 102.61(15) 2_455 .
O11 K1 Na3 45.0(2) . .
O22 K1 Na3 129.9(3) 3_475 .
O12 K1 Na3 140.3(2) 3_375 .
O41 K1 Na3 48.3(2) 2_455 .
O71 K1 Na3 45.4(4) 2_455 .
N8 K1 Na3 135.7(3) 2_455 .
O13 K1 Na3 99.1(2) 3_375 .
O73 K1 Na3 73.1(3) 2_455 .
S1 K1 Na3 120.44(13) 3_375 .
S5 K1 Na3 53.89(13) 2_455 .
S1 K1 Na3 63.48(10) . .
O13 K2 O62 102.1(4) . 1_554
O13 K2 O12 77.9(3) . 3_375
O62 K2 O12 128.7(4) 1_554 3_375
O13 K2 O42 152.5(4) . 2_454
O62 K2 O42 78.3(4) 1_554 2_454
O12 K2 O42 80.7(3) 3_375 2_454
O13 K2 O11 75.3(3) . 3_375
O62 K2 O11 176.5(3) 1_554 3_375
O12 K2 O11 48.8(3) 3_375 3_375
O42 K2 O11 102.9(3) 2_454 3_375
O13 K2 O43 113.8(4) . 4_475
O62 K2 O43 72.8(3) 1_554 4_475
O12 K2 O43 154.6(3) 3_375 4_475
O42 K2 O43 92.8(3) 2_454 4_475
O11 K2 O43 110.3(3) 3_375 4_475
O13 K2 O43 151.5(4) . 2_454
O62 K2 O43 103.9(3) 1_554 2_454
O12 K2 O43 94.5(3) 3_375 2_454
O42 K2 O43 47.1(3) 2_454 2_454
O11 K2 O43 79.1(3) 3_375 2_454
O43 K2 O43 64.1(4) 4_475 2_454
O13 K2 O41 84.6(4) . 4_475
O62 K2 O41 113.2(3) 1_554 4_475
O12 K2 O41 117.8(3) 3_375 4_475
O42 K2 O41 120.9(3) 2_454 4_475
O11 K2 O41 69.1(3) 3_375 4_475
O43 K2 O41 45.8(3) 4_475 4_475
O43 K2 O41 74.7(3) 2_454 4_475
O13 K2 S1 71.2(3) . 3_375
O62 K2 S1 152.7(3) 1_554 3_375
O12 K2 S1 25.0(2) 3_375 3_375
O42 K2 S1 95.7(2) 2_454 3_375
O11 K2 S1 24.35(19) 3_375 3_375
O43 K2 S1 134.4(3) 4_475 3_375
O43 K2 S1 90.3(3) 2_454 3_375
O41 K2 S1 92.9(2) 4_475 3_375
O13 K2 S4 170.7(3) . 2_454
O62 K2 S4 86.1(3) 1_554 2_454
O12 K2 S4 93.5(2) 3_375 2_454
O42 K2 S4 24.6(2) 2_454 2_454
O11 K2 S4 96.3(2) 3_375 2_454
O43 K2 S4 72.7(2) 4_475 2_454
O43 K2 S4 24.0(2) 2_454 2_454
O41 K2 S4 96.4(2) 4_475 2_454
S1 K2 S4 99.50(12) 3_375 2_454
O13 K2 S4 97.4(3) . 4_475
O62 K2 S4 91.5(3) 1_554 4_475
O12 K2 S4 139.8(2) 3_375 4_475
O42 K2 S4 110.0(2) 2_454 4_475
O11 K2 S4 91.2(2) 3_375 4_475
O43 K2 S4 22.9(2) 4_475 4_475
O43 K2 S4 70.6(2) 2_454 4_475
O41 K2 S4 23.27(19) 4_475 4_475
S1 K2 S4 115.39(14) 3_375 4_475
S4 K2 S4 86.71(12) 2_454 4_475
O13 K2 Na3 108.2(3) . 3_375
O62 K2 Na3 139.8(3) 1_554 3_375
O12 K2 Na3 83.9(2) 3_375 3_375
O42 K2 Na3 86.3(2) 2_454 3_375
O11 K2 Na3 43.7(2) 3_375 3_375
O43 K2 Na3 71.1(3) 4_475 3_375
O43 K2 Na3 43.4(2) 2_454 3_375
O41 K2 Na3 46.5(2) 4_475 3_375
S1 K2 Na3 64.92(11) 3_375 3_375
S4 K2 Na3 66.75(11) 2_454 3_375
S4 K2 Na3 59.30(11) 4_475 3_375
O12 Na1 O31 163.5(6) . 1_455
O12 Na1 O22 71.4(4) . 1_455
O31 Na1 O22 93.6(6) 1_455 1_455
O12 Na1 O42 88.8(3) . 4_476
O31 Na1 O42 98.5(6) 1_455 4_476
O22 Na1 O42 91.3(5) 1_455 4_476
O12 Na1 N7 94.1(4) . 4_475
O31 Na1 N7 99.5(5) 1_455 4_475
O22 Na1 N7 163.0(4) 1_455 4_475
O42 Na1 N7 97.3(4) 4_476 4_475
O12 Na1 Na4 128.4(3) . 4_476
O31 Na1 Na4 52.7(6) 1_455 4_476
O22 Na1 Na4 81.5(3) 1_455 4_476
O42 Na1 Na4 48.0(3) 4_476 4_476
N7 Na1 Na4 115.1(3) 4_475 4_476
O12 Na1 K2 45.9(2) . 3_375
O31 Na1 K2 132.8(5) 1_455 3_375
O22 Na1 K2 61.8(5) 1_455 3_375
O42 Na1 K2 47.6(3) 4_476 3_375
N7 Na1 K2 114.5(3) 4_475 3_375
Na4 Na1 K2 82.65(17) 4_476 3_375
O12 Na1 K1 43.3(2) . 3_375
O31 Na1 K1 120.7(5) 1_455 3_375
O22 Na1 K1 42.8(3) 1_455 3_375
O42 Na1 K1 115.9(3) 4_476 3_375
N7 Na1 K1 120.3(3) 4_475 3_375
Na4 Na1 K1 124.11(19) 4_476 3_375
K2 Na1 K1 69.18(9) 3_375 3_375
O73 Na2 O34B 102.4(7) . .
O73 Na2 O32 174.7(6) . 4_576
O34B Na2 O32 73.4(7) . 4_576
O73 Na2 O23 87.2(5) . 4_576
O34B Na2 O23 167.8(8) . 4_576
O32 Na2 O23 97.3(6) 4_576 4_576
O73 Na2 O34C 101.0(9) . .
O34B Na2 O34C 26.2(8) . .
O32 Na2 O34C 76.8(9) 4_576 .
O23 Na2 O34C 145.0(10) 4_576 .
O73 Na2 N8 87.6(6) . .
O34B Na2 N8 83.8(8) . .
O32 Na2 N8 88.6(6) 4_576 .
O23 Na2 N8 104.3(5) 4_576 .
O34C Na2 N8 109.9(9) . .
O73 Na2 K1 54.9(6) . 2_445
O34B Na2 K1 116.1(7) . 2_445
O32 Na2 K1 123.5(5) 4_576 2_445
O23 Na2 K1 75.6(4) 4_576 2_445
O34C Na2 K1 136.5(8) . 2_445
N8 Na2 K1 43.1(3) . 2_445
O62 Na3 O43 78.1(4) . 4_476
O62 Na3 O11 168.7(4) . .
O43 Na3 O11 90.9(4) 4_476 .
O62 Na3 O71 118.8(4) . 2_455
O43 Na3 O71 161.4(4) 4_476 2_455
O11 Na3 O71 71.8(4) . 2_455
O62 Na3 O65 80.8(4) . 1_556
O43 Na3 O65 93.2(6) 4_476 1_556
O11 Na3 O65 102.5(4) . 1_556
O71 Na3 O65 97.1(6) 2_455 1_556
O62 Na3 O41 99.9(4) . 2_455
O43 Na3 O41 85.0(4) 4_476 2_455
O11 Na3 O41 76.5(3) . 2_455
O71 Na3 O41 84.3(5) 2_455 2_455
O65 Na3 O41 178.0(6) 1_556 2_455
O62 Na3 O72 71.2(4) . 2_455
O43 Na3 O72 145.0(4) 4_476 2_455
O11 Na3 O72 118.5(4) . 2_455
O71 Na3 O72 48.4(4) 2_455 2_455
O65 Na3 O72 97.9(6) 1_556 2_455
O41 Na3 O72 84.2(4) 2_455 2_455
O62 Na3 S5 96.0(3) . 2_455
O43 Na3 S5 163.3(3) 4_476 2_455
O11 Na3 S5 94.0(3) . 2_455
O71 Na3 S5 23.9(3) 2_455 2_455
O65 Na3 S5 101.3(5) 1_556 2_455
O41 Na3 S5 80.6(3) 2_455 2_455
O72 Na3 S5 24.8(3) 2_455 2_455
O62 Na3 K1 138.4(3) . .
O43 Na3 K1 115.3(3) 4_476 .
O11 Na3 K1 45.2(2) . .
O71 Na3 K1 47.3(3) 2_455 .
O65 Na3 K1 133.4(4) 1_556 .
O41 Na3 K1 46.9(2) 2_455 .
O72 Na3 K1 79.7(3) 2_455 .
S5 Na3 K1 59.45(13) 2_455 .
O62 Na3 K2 120.3(3) . 3_375
O43 Na3 K2 51.7(3) 4_476 3_375
O11 Na3 K2 49.1(2) . 3_375
O71 Na3 K2 110.0(3) 2_455 3_375
O65 Na3 K2 125.9(5) 1_556 3_375
O41 Na3 K2 52.1(2) 2_455 3_375
O72 Na3 K2 135.2(3) 2_455 3_375
S5 Na3 K2 122.31(16) 2_455 3_375
K1 Na3 K2 63.95(10) . 3_375
O62 Na3 K2 40.2(3) . 1_556
O43 Na3 K2 47.1(3) 4_476 1_556
O11 Na3 K2 129.2(3) . 1_556
O71 Na3 K2 141.7(4) 2_455 1_556
O65 Na3 K2 106.4(4) 1_556 1_556
O41 Na3 K2 73.2(2) 2_455 1_556
O72 Na3 K2 97.9(3) 2_455 1_556
S5 Na3 K2 119.46(17) 2_455 1_556
K1 Na3 K2 120.08(13) . 1_556
K2 Na3 K2 80.15(11) 3_375 1_556
O66 Na4 O72 115.8(9) . .
O66 Na4 O21 167.1(10) . 4_575
O72 Na4 O21 74.0(4) . 4_575
O66 Na4 O42 89.5(8) . .
O72 Na4 O42 96.4(5) . .
O21 Na4 O42 80.9(4) 4_575 .
O66 Na4 Na1 99.8(9) . 4_675
O72 Na4 Na1 128.5(5) . 4_675
O21 Na4 Na1 67.3(3) 4_575 4_675
O42 Na4 Na1 46.0(2) . 4_675
S1 O11 Na3 145.2(6) . .
S1 O11 K1 124.2(6) . .
Na3 O11 K1 89.8(3) . .
S1 O11 K2 97.3(5) . 3_375
Na3 O11 K2 87.2(3) . 3_375
K1 O11 K2 92.4(3) . 3_375
S1 O12 Na1 145.7(6) . .
S1 O12 K1 110.3(5) . 3_375
Na1 O12 K1 95.7(3) . 3_375
S1 O12 K2 100.1(5) . 3_375
Na1 O12 K2 92.5(3) . 3_375
K1 O12 K2 107.5(4) 3_375 3_375
S1 O13 K2 166.9(8) . .
S1 O13 K1 91.7(6) . 3_375
K2 O13 K1 87.5(3) . 3_375
S2 O21 Na4 139.9(7) . 4_576
S2 O22 Na1 123.7(7) . 1_655
S2 O22 K1 136.8(10) . 3_475
Na1 O22 K1 95.6(4) 1_655 3_475
S2 O23 Na2 121.3(10) . 4_575
S4 O41 K1 159.3(6) . 2_445
S4 O41 Na3 115.8(5) . 2_445
K1 O41 Na3 84.8(3) 2_445 2_445
S4 O41 K2 96.9(6) . 4_676
K1 O41 K2 87.3(3) 2_445 4_676
Na3 O41 K2 81.4(3) 2_445 4_676
S4 O42 Na1 140.8(7) . 4_675
S4 O42 Na4 117.5(6) . .
Na1 O42 Na4 86.0(4) 4_675 .
S4 O42 K2 99.3(6) . 2_444
Na1 O42 K2 89.1(3) 4_675 2_444
Na4 O42 K2 125.8(4) . 2_444
S4 O43 Na3 164.7(8) . 4_675
S4 O43 K2 102.2(6) . 4_676
Na3 O43 K2 91.6(4) 4_675 4_676
S4 O43 K2 94.7(6) . 2_444
Na3 O43 K2 84.9(3) 4_675 2_444
K2 O43 K2 115.9(4) 4_676 2_444
Na3 O62 K2 99.8(4) . 1_556
N2 C1 N1 101.1(13) . .
N2 C1 Pt2 130.2(12) . .
N1 C1 Pt2 128.4(11) . .
C3 C2 N1 110.4(17) . .
C2 C3 N2 103.4(17) . .
N2 C4 C5 110.4(14) . .
C4 C5 C6 103.6(13) . .
C5 C6 S1 110.5(11) . .
C8 C7 N1 110.9(14) . .
C9 C8 C7 109.0(16) . .
C8 C9 S2 110.0(12) . .
N4 C11 Pt2 171(2) . .
N3 C12 Pt2 174.9(19) . .
N6 C21 N5 104.0(14) . .
N6 C21 Pt1 130.7(13) . .
N5 C21 Pt1 125.1(11) . .
C23 C22 N5 109.4(17) . .
C22 C23 N6 104.7(18) . .
C25 C24 N6 116(2) . .
C24 C25 C26 124(2) . .
C28 C27 N5 114.4(13) . .
C27 C28 C29 113.0(13) . .
C28 C29 S4 112.2(10) . .
N7 C31 Pt1 176.6(17) . .
N8 C32 Pt1 175.6(15) . .
C2 N1 C1 108.9(13) . .
C2 N1 C7 127.5(14) . .
C1 N1 C7 122.9(13) . .
C1 N2 C3 116.0(14) . .
C1 N2 C4 123.5(14) . .
C3 N2 C4 120.3(14) . .
C22 N5 C21 106.3(14) . .
C22 N5 C27 128.2(15) . .
C21 N5 C27 125.6(12) . .
C21 N6 C23 115.6(17) . .
C21 N6 C24 124.7(16) . .
C23 N6 C24 119.7(17) . .
C31 N7 Na1 89.5(12) . 4_676
C32 N8 K1 129.7(14) . 2_445
C32 N8 Na2 137.1(13) . .
K1 N8 Na2 93.1(6) 2_445 .
S5 O72 Na4 107.1(9) . .
S5 O72 Na3 93.2(8) . 2_445
Na4 O72 Na3 106.3(6) . 2_445
O34B S3 O31 131.3(18) . .
O34B S3 O32 103.9(17) . .
O31 S3 O32 117.5(15) . .
O34B S3 C26 85.9(19) . .
O31 S3 C26 112.1(15) . .
O32 S3 C26 96.7(15) . .
O34B S3 O34C 46.9(15) . .
O31 S3 O34C 105.1(18) . .
O32 S3 O34C 91.2(16) . .
C26 S3 O34C 132.5(19) . .
S3 O32 Na2 127.5(15) . 4_575
S3 O31 Na1 132.8(14) . 1_655
C25 C26 S3 121(2) . .
O73 S5 O71 115.4(14) . .
O73 S5 O72 111.7(10) . .
O71 S5 O72 112.4(11) . .
O73 S5 C91 100.9(18) . .
O71 S5 C91 107.1(17) . .
O72 S5 C91 108.4(17) . .
O73 S5 Na3 125.6(10) . 2_445
O71 S5 Na3 51.7(7) . 2_445
O72 S5 Na3 62.0(8) . 2_445
C91 S5 Na3 133.3(16) . 2_445
O73 S5 K1 72.1(11) . 2_445
O71 S5 K1 46.6(7) . 2_445
O72 S5 K1 116.7(7) . 2_445
C91 S5 K1 133.8(15) . 2_445
Na3 S5 K1 66.66(15) 2_445 2_445
S5 O71 Na3 104.4(9) . 2_445
S5 O71 K1 112.0(10) . 2_445
Na3 O71 K1 87.3(4) 2_445 2_445
S5 O73 Na2 148.9(10) . .
S5 O73 K1 85.1(12) . 2_445
Na2 O73 K1 84.0(6) . 2_445
O34C O34B S3 81(2) . .
O34C O34B Na2 82(2) . .
S3 O34B Na2 162(2) . .
O34B O34C S3 52(2) . .
O34B O34C Na2 72(2) . .
S3 O34C Na2 124(2) . .

loop_
_geom_bond_atom_site_label_1
_geom_bond_atom_site_label_2
_geom_bond_distance
_geom_bond_site_symmetry_2
Pt1 C32 1.940(18) .
Pt1 C31 1.988(18) .
Pt1 C30 2.016(16) .
Pt1 C21 2.045(15) .
Pt2 C12 1.94(2) .
Pt2 C11 1.990(19) .
Pt2 C1 1.993(16) .
Pt2 C10 2.05(2) .
S1 O13 1.409(10) .
S1 O11 1.431(10) .
S1 O12 1.480(10) .
S1 C6 1.774(16) .
S1 K2 3.442(5) 3_375
S1 K1 3.556(5) 3_375
S1 K1 3.708(5) .
S2 O23 1.383(16) .
S2 O22 1.404(13) .
S2 O21 1.419(12) .
S2 C9 1.763(16) .
S4 O41 1.424(10) .
S4 O43 1.427(12) .
S4 O42 1.474(10) .
S4 C29 1.775(15) .
S4 K2 3.495(5) 2_444
S4 K2 3.579(5) 4_676
K1 O11 2.711(11) .
K1 O22 2.735(13) 3_475
K1 O12 2.760(11) 3_375
K1 O41 2.803(10) 2_455
K1 O71 2.811(16) 2_455
K1 N8 2.844(16) 2_455
K1 O13 3.222(14) 3_375
K1 O73 3.42(3) 2_455
K1 S1 3.556(5) 3_375
K1 S5 3.585(7) 2_455
K1 Na3 3.822(5) .
K2 O13 2.670(10) .
K2 O62 2.673(12) 1_554
K2 O12 2.860(10) 3_375
K2 O42 2.940(12) 2_454
K2 O11 2.955(11) 3_375
K2 O43 2.994(12) 4_475
K2 O43 3.076(12) 2_454
K2 O41 3.118(12) 4_475
K2 S1 3.442(5) 3_375
K2 S4 3.495(5) 2_454
K2 S4 3.579(5) 4_475
K2 Na3 3.905(6) 3_375
Na1 O12 2.642(10) .
Na1 O31 2.66(2) 1_455
Na1 O22 2.675(14) 1_455
Na1 O42 2.727(11) 4_476
Na1 N7 3.013(16) 4_475
Na1 Na4 3.783(10) 4_476
Na1 K2 3.978(5) 3_375
Na1 K1 4.007(5) 3_375
Na2 O73 2.747(17) .
Na2 O34B 2.76(3) .
Na2 O32 2.77(3) 4_576
Na2 O23 2.787(13) 4_576
Na2 O34C 2.87(4) .
Na2 N8 2.89(2) .
Na2 K1 4.160(6) 2_445
Na3 O62 2.665(12) .
Na3 O43 2.692(12) 4_476
Na3 O11 2.702(10) .
Na3 O71 2.724(17) 2_455
Na3 O65 2.737(19) 1_556
Na3 O41 2.864(11) 2_455
Na3 O72 2.975(18) 2_455
Na3 S5 3.363(8) 2_455
Na3 K2 3.905(6) 3_375
Na3 K2 4.082(5) 1_556
Na4 O66 2.53(4) .
Na4 O72 2.726(17) .
Na4 O21 2.773(14) 4_575
Na4 O42 2.819(16) .
Na4 Na1 3.783(10) 4_675
O11 K2 2.955(11) 3_375
O12 K1 2.760(10) 3_375
O12 K2 2.860(10) 3_375
O13 K1 3.222(14) 3_375
O21 Na4 2.773(14) 4_576
O22 Na1 2.675(14) 1_655
O22 K1 2.735(13) 3_475
O23 Na2 2.787(13) 4_575
O41 K1 2.803(10) 2_445
O41 Na3 2.864(11) 2_445
O41 K2 3.118(12) 4_676
O42 Na1 2.727(11) 4_675
O42 K2 2.940(12) 2_444
O43 Na3 2.692(12) 4_675
O43 K2 2.994(12) 4_676
O43 K2 3.076(12) 2_444
O62 K2 2.673(12) 1_556
O65 Na3 2.737(19) 1_554
C1 N2 1.321(18) .
C1 N1 1.403(19) .
C2 C3 1.33(2) .
C2 N1 1.33(2) .
C3 N2 1.33(2) .
C4 N2 1.46(2) .
C4 C5 1.51(2) .
C5 C6 1.58(2) .
C7 C8 1.49(2) .
C7 N1 1.50(2) .
C8 C9 1.48(2) .
C11 N4 1.12(2) .
C12 N3 1.13(2) .
C21 N6 1.221(19) .
C21 N5 1.42(2) .
C22 C23 1.27(3) .
C22 N5 1.38(2) .
C23 N6 1.39(2) .
C24 C25 1.390(17) .
C24 N6 1.451(17) .
C25 C26 1.423(18) .
C27 C28 1.425(19) .
C27 N5 1.480(19) .
C28 C29 1.554(19) .
C31 N7 1.117(19) .
C32 N8 1.18(2) .
N7 Na1 3.013(16) 4_676
N8 K1 2.844(16) 2_445
O72 S5 1.413(13) .
O72 Na3 2.975(18) 2_445
S3 O34B 1.38(3) .
S3 O31 1.39(2) .
S3 O32 1.47(2) .
S3 C26 1.770(17) .
S3 O34C 1.73(4) .
O32 Na2 2.77(3) 4_575
O31 Na1 2.66(2) 1_655
S5 O73 1.397(17) .
S5 O71 1.409(16) .
S5 C91 1.44(4) .
S5 Na3 3.363(8) 2_445
S5 K1 3.585(7) 2_445
O71 Na3 2.724(17) 2_445
O71 K1 2.811(15) 2_445
O73 K1 3.42(3) 2_445
O34B O34C 1.28(4) .

loop_
_platon_squeeze_void_nr
_platon_squeeze_void_average_x
_platon_squeeze_void_average_y
_platon_squeeze_void_average_z
_platon_squeeze_void_volume
_platon_squeeze_void_count_electrons
_platon_squeeze_void_content
1 0.500 0.166 -0.094 1682 500 ' '
